data_4117162
loop_
_publ_author_name
'Carole Saintom\'e'
'Pascale Clivio'
'Alain Favre'
'Jean-Louis Fourrey'
'Claude Riche'

_publ_section_title
;
 RNA Photolabeling Mechanistic Studies: X-ray Crystal Structure of the
 Photoproduct Formed between 4-Thiothymidine and Adenosine upon Near UV
 Irradiation
;
_journal_name_full 'Journal of the American Chemical Society'
_journal_page_first 8142
_journal_page_last 8143
_journal_paper_doi 10.1021/ja961329g
_journal_volume 118
_journal_year 1996
_chemical_compound_source
;
;
_chemical_formula_moiety 'C20 H27 N7 O9, 2H2 O'
_chemical_formula_sum 'C20 H31 N7 O11'
_chemical_formula_weight 545.51
_chemical_name_systematic
;
N-4-[4-amino-(N-6-formyl-N-6-beta-ribofuranosyl)pyrimidin-5-yl]-5-methyl-2'-    
deoxycytidine
;
_space_group_IT_number 4
_symmetry_cell_setting monoclinic
_symmetry_space_group_name_Hall 'P 2yb'
_symmetry_space_group_name_H-M 'P 1 21 1'
_atom_type_scat_source International_Tables_Vol_IV_table_2.2B
_audit_creation_date 96-4-29
_cell_angle_alpha 90.00
_cell_angle_beta 108.92(8)
_cell_angle_gamma 90.00
_cell_formula_units_Z 2
_cell_length_a 7.381(7)
_cell_length_b 21.298(12)
_cell_length_c 8.414(10)
_cell_measurement_reflns_used 25
_cell_measurement_temperature 293
_cell_measurement_theta_max 18.8
_cell_measurement_theta_min 8.1
_cell_volume 1251(2)
_computing_data_collection 'Nonius CAD4       software 1987'
_computing_data_reduction 'NONIUS (Riche, 1989) '
_computing_molecular_graphics 'R3M  (Riche,1983)  ORTEP (Johnson, 1963)'
_computing_publication_material 'ACTACIF (Riche, 1992)'
_computing_structure_refinement 'SHELX76   (Sheldrick, 1976)'
_computing_structure_solution 'SHELXS86  (Sheldrick, 1985)'
_diffrn_ambient_temperature 293
_diffrn_measurement_device 'Nonius CAD4 diffractometer'
_diffrn_measurement_method \q/2\q
_diffrn_radiation_monochromator graphite
_diffrn_radiation_source 'X-ray tube'
_diffrn_radiation_type 'Cu K\a'
_diffrn_radiation_wavelength 1.5418
_diffrn_reflns_av_R_equivalents 0.101
_diffrn_reflns_limit_h_max 8
_diffrn_reflns_limit_h_min -8
_diffrn_reflns_limit_k_max 25
_diffrn_reflns_limit_k_min -14
_diffrn_reflns_limit_l_max 9
_diffrn_reflns_limit_l_min 0
_diffrn_reflns_number 2710
_diffrn_reflns_theta_max 65.02
_diffrn_reflns_theta_min 4.15
_diffrn_standards_decay_% 0
_diffrn_standards_interval_time 120
_diffrn_standards_number 3
_exptl_absorpt_coefficient_mu 0.97
_exptl_absorpt_correction_type none
_exptl_crystal_colour colourless
_exptl_crystal_density_diffrn 1.45
_exptl_crystal_description prism
_exptl_crystal_F_000 576.00
_exptl_crystal_size_max 0.30
_exptl_crystal_size_mid 0.20
_exptl_crystal_size_min 0.06
_refine_diff_density_max 0.48
_refine_diff_density_min -0.57
_refine_ls_extinction_method none
_refine_ls_goodness_of_fit_obs 1.04
_refine_ls_hydrogen_treatment noref
_refine_ls_matrix_type userbloc
_refine_ls_number_parameters 189
_refine_ls_number_reflns 1945
_refine_ls_R_factor_obs 0.067
_refine_ls_shift/esd_max 0.04
_refine_ls_structure_factor_coef F
_refine_ls_weighting_details 'w=1/(\s^2^(F) +  0.0041F^2)'
_refine_ls_weighting_scheme calc
_refine_ls_wR_factor_obs 0.086
_reflns_number_observed 1953
_reflns_number_total 2539
_reflns_observed_criterion refl_observed_if_I_>_3.0_sigma(I)
_cod_data_source_file ja961329g.cif
_cod_data_source_block deoxy
_cod_depositor_comments
;
The following automatic conversions were performed:

'_refine_ls_weighting_scheme' value 'calc w=1/(\s^2^(F) + 0.0041F^2)'
was changed to 'calc'. New tag '_refine_ls_weighting_details' was
created. The value of the new tag was set to 'w=1/(\s^2^(F) +
0.0041F^2)'.

Automatic conversion script
Id: cif_fix_values 3143 2015-03-26 13:38:13Z robertas 
;
_cod_original_cell_volume 1251.2(20)
_cod_original_sg_symbol_H-M 'P 21'
_cod_database_code 4117162

loop_
_symmetry_equiv_pos_as_xyz
+x,+y,+z
-x,1/2+y,-z

loop_
_atom_site_aniso_label
_atom_site_aniso_U_11
_atom_site_aniso_U_22
_atom_site_aniso_U_33
_atom_site_aniso_U_23
_atom_site_aniso_U_13
_atom_site_aniso_U_12
N1 0.0298(32) 0.0461(38) 0.0209(27) 0.0031(25) 0.0059(23) 0.0040(28)
C2 0.0262(36) 0.0354(40) 0.0228(31) 0.0012(29) 0.0050(26) -0.0047(32)
N3 0.0229(31) 0.0532(38) 0.0192(26) 0.0058(26) -0.0007(22) -0.0056(28)
C4 0.0270(38) 0.0378(40) 0.0169(30) -0.0040(27) 0.0037(26) 0.0044(30)
C5 0.0230(38) 0.0410(44) 0.0212(32) -0.0010(30) -0.0043(27) 0.0022(32)
C6 0.0197(35) 0.0554(48) 0.0169(31) -0.0011(31) -0.0036(25) -0.0038(34)
O7 0.0285(28) 0.0464(32) 0.0415(28) 0.0106(24) 0.0005(22) -0.0048(25)
C8 0.0293(45) 0.0537(52) 0.0429(45) 0.0074(39) -0.0092(34) -0.0052(38)
C9 0.0206(36) 0.0510(48) 0.0311(37) 0.0045(34) -0.0002(29) 0.0031(34)
C10 0.0271(39) 0.0530(46) 0.0230(33) -0.0055(33) -0.0044(28) -0.0077(36)
C11 0.0390(46) 0.0379(41) 0.0338(37) -0.0025(33) 0.0012(33) -0.0055(36)
C12 0.0323(41) 0.0292(36) 0.0391(41) 0.0042(30) 0.0090(33) 0.0032(31)
O13 0.0290(26) 0.0540(34) 0.0209(24) 0.0008(22) -0.0059(19) 0.0026(25)
O14 0.0217(29) 0.0561(37) 0.0624(38) 0.0140(29) 0.0064(25) -0.0015(25)
C15 0.0389(45) 0.0481(49) 0.0428(43) 0.0003(37) 0.0088(34) -0.0087(39)
O16 0.0318(31) 0.0849(47) 0.0475(33) 0.0112(31) -0.0003(24) -0.0232(31)
N17 0.0207(28) 0.0396(34) 0.0180(25) -0.0009(24) 0.0004(21) -0.0001(26)
C18 0.0261(37) 0.0323(36) 0.0228(32) 0.0029(28) -0.0021(28) 0.0063(31)
C19 0.0314(40) 0.0469(44) 0.0230(35) 0.0028(32) 0.0069(30) 0.0043(34)
N20 0.0339(33) 0.0509(41) 0.0273(31) -0.0033(29) 0.0039(25) 0.0127(31)
C21 0.0367(41) 0.0625(52) 0.0202(34) 0.0086(34) 0.0075(31) 0.0152(39)
N22 0.0330(33) 0.0549(41) 0.0166(28) 0.0028(26) -0.0008(23) 0.0094(30)
C23 0.0313(38) 0.0402(40) 0.0209(33) -0.0012(30) 0.0046(28) -0.0010(33)
N24 0.0494(38) 0.0804(51) 0.0148(27) -0.0025(30) 0.0069(26) 0.0157(36)
N25 0.0297(30) 0.0463(33) 0.0166(24) 0.0002(24) 0.0055(22) 0.0038(26)
C26 0.0325(41) 0.0655(54) 0.0238(34) 0.0012(33) 0.0081(30) -0.0036(35)
O27 0.0600(36) 0.0753(40) 0.0344(27) 0.0114(27) 0.0253(27) 0.0044(31)
C28 0.0233(33) 0.0486(40) 0.0158(28) -0.0066(27) 0.0021(24) 0.0022(30)
C29 0.0271(36) 0.0470(41) 0.0188(29) -0.0010(29) 0.0048(25) -0.0062(32)
C30 0.0365(38) 0.0450(42) 0.0260(32) -0.0030(31) 0.0066(29) 0.0045(34)
C31 0.0243(34) 0.0547(47) 0.0197(30) -0.0049(29) -0.0042(25) 0.0083(33)
O32 0.0269(25) 0.0536(30) 0.0248(22) -0.0067(21) -0.0046(19) 0.0055(23)
O33 0.0312(27) 0.0884(45) 0.0233(25) -0.0078(26) -0.0082(20) 0.0027(28)
O34 0.0465(32) 0.0530(32) 0.0386(29) 0.0089(24) 0.0023(24) -0.0067(26)
C35 0.0410(45) 0.0770(61) 0.0310(37) -0.0071(39) 0.0080(32) -0.0020(45)
O36 0.0286(28) 0.0844(44) 0.0445(29) -0.0127(30) 0.0079(23) 0.0068(29)
W37 0.0664(41) 0.0742(44) 0.0595(38) 0.0058(33) -0.0028(30) -0.0052(34)
W38 0.0814(45) 0.0814(45) 0.0328(29) -0.0077(30) 0.0172(29) -0.0261(37)

loop_
_atom_site_label
_atom_site_type_symbol
_atom_site_fract_x
_atom_site_fract_y
_atom_site_fract_z
_atom_site_U_iso_or_equiv
_atom_site_thermal_displace_type
_atom_site_calc_flag
_atom_site_calc_attached_atom
_atom_site_attached_hydrogens
N1 N 0.4166(8) 0.7727(3) 0.6432(7) 0.034(6) Uani ? ? .
C2 C 0.2432(10) 0.8014(3) 0.5563(8) 0.030(7) Uani ? ? .
N3 N 0.2429(8) 0.8606(3) 0.5072(6) 0.033(6) Uani ? ? .
C4 C 0.4069(9) 0.8922(3) 0.5395(8) 0.029(7) Uani ? ? .
C5 C 0.5896(10) 0.8650(4) 0.6375(8) 0.030(7) Uani ? ? .
C6 C 0.5837(9) 0.8063(4) 0.6828(8) 0.032(7) Uani ? ? .
O7 O 0.0975(7) 0.7686(3) 0.5181(7) 0.041(5) Uani ? ? .
C8 C 0.7715(11) 0.9026(4) 0.6769(10) 0.046(9) Uani ? ? .
C9 C 0.4089(10) 0.7051(4) 0.6896(8) 0.036(8) Uani ? ? .
C10 C 0.3367(10) 0.6618(4) 0.5331(8) 0.037(7) Uani ? ? .
C11 C 0.4820(11) 0.6090(4) 0.5652(9) 0.040(8) Uani ? ? .
C12 C 0.6627(10) 0.6398(4) 0.6802(9) 0.036(7) Uani ? ? .
O13 O 0.5966(7) 0.6833(0) 0.7809(5) 0.037(5) Uani ? ? .
O14 O 0.4359(7) 0.5567(3) 0.6513(7) 0.050(6) Uani ? ? .
C15 C 0.7764(11) 0.6716(4) 0.5889(10) 0.046(9) Uani ? ? .
O16 O 0.9392(7) 0.7005(3) 0.7081(7) 0.058(7) Uani ? ? .
N17 N 0.3980(7) 0.9506(3) 0.4774(6) 0.028(5) Uani ? ? .
C18 C 0.2212(9) 0.9752(4) 0.3688(8) 0.029(7) Uani ? ? .
C19 C 0.0950(10) 1.0028(4) 0.4352(8) 0.035(7) Uani ? ? .
N20 N -0.0727(9) 1.0297(3) 0.3363(7) 0.039(7) Uani ? ? .
C21 C -0.0997(11) 1.0270(4) 0.1718(8) 0.041(8) Uani ? ? .
N22 N 0.0125(9) 1.0036(3) 0.0946(7) 0.037(6) Uani ? ? .
C23 C 0.1762(10) 0.9756(4) 0.1943(8) 0.032(7) Uani ? ? .
N24 N 0.1312(9) 1.0086(4) 0.6030(7) 0.050(7) Uani ? ? .
N25 N 0.2951(8) 0.9487(3) 0.1121(6) 0.032(5) Uani ? ? .
C26 C 0.3484(10) 0.9838(4) 0.0009(8) 0.042(8) Uani ? ? .
O27 O 0.4510(8) 0.9674(3) -0.0779(6) 0.058(6) Uani ? ? .
C28 C 0.3663(9) 0.8858(3) 0.1587(7) 0.031(6) Uani ? ? .
C29 C 0.3496(9) 0.8392(3) 0.0161(7) 0.032(7) Uani ? ? .
C30 C 0.4957(10) 0.7895(4) 0.1117(8) 0.038(7) Uani ? ? .
C31 C 0.6531(9) 0.8298(4) 0.2274(8) 0.035(7) Uani ? ? .
O32 O 0.5654(6) 0.8879(3) 0.2500(5) 0.037(5) Uani ? ? .
O33 O 0.1613(7) 0.8167(3) -0.0599(6) 0.050(6) Uani ? ? .
O34 O 0.4165(8) 0.7517(3) 0.2103(6) 0.049(6) Uani ? ? .
C35 C 0.8151(12) 0.8459(4) 0.1633(9) 0.052(9) Uani ? ? .
O36 O 0.9391(7) 0.7923(3) 0.1735(6) 0.055(6) Uani ? ? .
W37 O 0.0648(9) 0.6819(3) 0.0523(7) 0.072(8) Uani ? ? 2
W38 O 0.1085(10) 0.5656(3) 0.2261(7) 0.068(8) Uani ? ? 2
H6 H 0.70603 0.78519 0.74889 0.036 Uiso calc C6 .
H8a H 0.76230 0.94101 0.74230 0.050 Uiso calc C8 .
H8b H 0.79329 0.91570 0.57042 0.050 Uiso calc C8 .
H8c H 0.88282 0.87681 0.74491 0.050 Uiso calc C8 .
H9 H 0.31934 0.70312 0.75679 0.040 Uiso calc C9 .
H10a H 0.20656 0.64492 0.52127 0.040 Uiso calc C10 .
H10b H 0.33136 0.68529 0.42881 0.040 Uiso calc C10 .
H11 H 0.49054 0.59160 0.45746 0.040 Uiso calc C11 .
H12 H 0.75245 0.60758 0.74978 0.036 Uiso calc C12 .
HO14 H 0.32080 0.55620 0.65300 0.054 Uiso calc O14 .
H15a H 0.69642 0.70424 0.51254 0.050 Uiso calc C15 .
H15b H 0.82003 0.64019 0.52054 0.050 Uiso calc C15 .
HO16 H 0.97840 0.73690 0.64510 0.064 Uiso calc O16 .
HN17 H 0.51940 0.96220 0.45980 0.031 Uiso calc N17 .
H21 H -0.22279 1.04527 0.09749 0.046 Uiso calc C21 .
HN24a H 0.03502 1.02911 0.64676 0.055 Uiso calc N24 .
HN24b H 0.25412 0.99238 0.68309 0.055 Uiso calc N24 .
H26 H 0.29786 1.02767 -0.01802 0.046 Uiso calc C26 .
H28 H 0.28225 0.87055 0.22299 0.034 Uiso calc C28 .
H29 H 0.37678 0.85686 -0.08399 0.036 Uiso calc C29 .
H30 H 0.53801 0.76077 0.03658 0.042 Uiso calc C30 .
H31 H 0.71090 0.80483 0.33231 0.038 Uiso calc C31 .
HO33 H 0.09030 0.81830 0.00810 0.055 Uiso calc O33 .
HO34 H 0.39770 0.70670 0.16450 0.055 Uiso calc O34 .
H35a H 0.89151 0.88097 0.23216 0.057 Uiso calc C35 .
H35b H 0.76147 0.85969 0.04353 0.057 Uiso calc C35 .
HO36 H 0.88130 0.76790 0.24750 0.060 Uiso calc O36 .

loop_
_geom_angle_atom_site_label_1
_geom_angle_atom_site_label_2
_geom_angle_atom_site_label_3
_geom_angle
_geom_angle_publ_flag
C2 N1 C6 120.0(6) yes
C2 N1 C9 116.9(6) yes
C6 N1 C9 123.1(6) yes
N1 C2 N3 119.3(6) yes
N1 C2 O7 117.6(6) yes
N3 C2 O7 122.9(7) yes
C2 N3 C4 120.4(6) yes
N3 C4 C5 121.9(6) yes
N3 C4 N17 117.5(6) yes
C5 C4 N17 120.6(6) yes
C4 C5 C6 115.6(7) yes
C4 C5 C8 120.6(6) yes
C6 C5 C8 123.7(7) yes
N1 C6 C5 122.6(7) yes
N1 C9 C10 112.4(6) yes
N1 C9 O13 109.9(6) yes
C10 C9 O13 105.6(6) yes
C9 C10 C11 105.1(6) yes
C10 C11 C12 102.5(6) yes
C10 C11 O14 113.4(6) yes
C12 C11 O14 108.5(6) yes
C11 C12 O13 104.9(6) yes
C11 C12 C15 113.4(7) yes
O13 C12 C15 111.7(6) yes
C9 O13 C12 110.3(5) yes
C12 C15 O16 108.8(7) yes
C4 N17 C18 120.5(6) yes
N17 C18 C19 120.0(6) yes
N17 C18 C23 122.1(6) yes
C19 C18 C23 117.8(7) yes
C18 C19 N20 122.2(7) yes
C18 C19 N24 122.4(7) yes
N20 C19 N24 115.3(7) yes
C19 N20 C21 114.4(6) yes
N20 C21 N22 128.9(7) yes
C21 N22 C23 116.0(7) yes
C18 C23 N22 120.7(7) yes
C18 C23 N25 122.8(6) yes
N22 C23 N25 116.5(6) yes
C23 N25 C26 119.0(6) yes
C23 N25 C28 118.3(6) yes
C26 N25 C28 122.6(6) yes
N25 C26 O27 126.6(7) yes
N25 C28 C29 117.2(6) yes
N25 C28 O32 109.8(5) yes
C29 C28 O32 104.5(5) yes
C28 C29 C30 99.9(5) yes
C28 C29 O33 113.1(5) yes
C30 C29 O33 115.0(6) yes
C29 C30 C31 101.9(6) yes
C29 C30 O34 110.3(6) yes
C31 C30 O34 108.8(6) yes
C30 C31 O32 106.7(6) yes
C30 C31 C35 115.6(6) yes
O32 C31 C35 107.2(6) yes
C28 O32 C31 109.5(5) yes
C31 C35 O36 111.1(7) yes

loop_
_geom_bond_atom_site_label_1
_geom_bond_atom_site_label_2
_geom_bond_distance
_geom_bond_publ_flag
N1 C2 1.393(9) yes
N1 C6 1.370(10) yes
N1 C9 1.498(10) yes
C2 N3 1.327(10) yes
C2 O7 1.234(9) yes
N3 C4 1.334(10) yes
C4 C5 1.453(10) yes
C4 N17 1.343(9) yes
C5 C6 1.312(11) yes
C5 C8 1.505(11) yes
C9 C10 1.553(10) yes
C9 O13 1.426(9) yes
C10 C11 1.517(11) yes
C11 C12 1.520(11) yes
C11 O14 1.428(10) yes
C12 O13 1.444(8) yes
C12 C15 1.474(11) yes
C15 O16 1.431(10) yes
N17 C18 1.427(9) yes
C18 C19 1.365(10) yes
C18 C23 1.396(9) yes
C19 N20 1.373(10) yes
C19 N24 1.355(8) yes
N20 C21 1.334(9) yes
C21 N22 1.305(10) yes
N22 C23 1.365(9) yes
C23 N25 1.404(9) yes
N25 C26 1.351(9) yes
N25 C28 1.446(9) yes
C26 O27 1.208(9) yes
C28 C29 1.530(9) yes
C28 O32 1.421(8) yes
C29 C30 1.539(10) yes
C29 O33 1.413(9) yes
C30 C31 1.516(10) yes
C30 O34 1.412(9) yes
C31 O32 1.436(9) yes
C31 C35 1.502(11) yes
C35 O36 1.448(11) yes

loop_
_geom_torsion_atom_site_label_1
_geom_torsion_atom_site_label_2
_geom_torsion_atom_site_label_3
_geom_torsion_atom_site_label_4
_geom_torsion
_geom_torsion_publ_flag
C2 N1 C9 C10 64.1(7) yes
C2 N1 C9 O13 -178.6(8) yes
C6 N1 C9 C10 -116.2(8) yes
C6 N1 C9 O13 1.1(6) yes
N1 C9 C10 C11 130.1(8) yes
N1 C9 O13 C12 -109.7(7) yes
C9 C10 C11 C12 -26.7(7) yes
C9 C10 C11 O14 90.1(7) yes
C9 O13 C12 C15 93.9(7) yes
C10 C11 C12 O13 34.1(7) yes
C10 C11 C12 C15 -88.1(8) yes
C11 C12 O13 C9 -29.3(6) yes
C11 C12 C15 O16 178.2(9) yes
C12 O13 C9 C10 11.8(6) yes
C12 O13 C9 N1 -109.7(7) yes
O13 C9 C10 C11 10.3(6) yes
O13 C12 C15 O16 60.0(7) yes
N3 C4 N17 C18 -5.4(6) yes
C5 C4 N17 C18 174.4(9) yes
C4 N17 C18 C19 85.3(8) yes
C4 N17 C18 C23 -98.7(8) yes
C18 C23 N25 C28 48.5(7) yes
N22 C23 N25 C28 -132.4(8) yes
C18 C23 N25 C26 -127.3(9) yes
N22 C23 N25 C26 51.8(7) yes
C23 N25 C26 O27 179.3(10) yes
C23 N25 C28 C29 132.6(8) yes
C23 N25 C28 O32 -108.5(7) yes
C26 N25 C28 O32 67.2(6) yes
C26 N25 C28 C29 -51.8(6) yes
N25 C28 C29 C30 161.8(7) yes
N25 C28 C29 O33 -75.5(6) yes
N25 C28 O32 C31 -152.7(7) yes
C28 C29 C30 C31 -38.4(6) yes
C28 C29 C30 O34 77.1(7) yes
C29 C30 C31 O32 24.6(6) yes
C29 C30 C31 C35 -94.6(7) yes
C30 C31 O32 C28 0.7(6) yes
C30 C31 C35 O36 -74.4(7) yes
C31 O32 C28 C29 -26.2(6) yes
C31 O32 C28 N25 -152.7(7) yes
O32 C31 C35 O36 166.7(8) yes
O32 C28 C29 C30 40.0(6) yes
O32 C28 C29 O33 162.7(7) yes
